data_9004055
loop_
_publ_author_name
'Boiocchi, M.'
'Callegari, A.'
'Ottolini, L.'

_publ_section_title
;
 The crystal structure of piergorite-(Ce),
 Ca8Ce2(Al0.5Fe3+0.5)Sum1(X,Li,Be)2Si6B8O36(OH,F)2:
 A new borosilicate from Vetralla, Italy,
 with a modified hellandite-type chain
;
_journal_name_full 'American Mineralogist'
_journal_page_first 1170
_journal_page_last 1177
_journal_paper_doi 10.2138/am.2006.2139
_journal_volume 91
_journal_year 2006
_chemical_compound_source 'Vetralla, Italy'
_chemical_formula_sum 'Al0.49 B8 Be0.54 Ca8.6 Ce1.1 F0.24 Fe0.35 H1.76 Li0.3 O37.76 Si6 Th0.3 Ti0.16'
_chemical_name_mineral Piergorite-(Ce)
_space_group_IT_number 13
_symmetry_space_group_name_Hall '-P 2ya'
_symmetry_space_group_name_H-M 'P 1 2/a 1'
_cell_angle_alpha 90
_cell_angle_beta 96.81
_cell_angle_gamma 90
_cell_formula_units_Z 2
_cell_length_a 28.097
_cell_length_b 4.777
_cell_length_c 10.236
_cell_volume 1364.177
_database_code_amcsd 0004179
_exptl_crystal_density_diffrn 3.606
_cod_original_formula_sum 'Ca8.6 Ce1.1 Th.3 (Al.49 Fe.35 Ti.16) Be.54 Li.3 Si6 B8 O37.76 (F.24 H1.76)'
_cod_database_code 9004055

loop_
_space_group_symop_operation_xyz
x,y,z
1/2-x,y,-z
1/2+x,-y,z
-x,-y,-z

loop_
_atom_site_label
_atom_site_fract_x
_atom_site_fract_y
_atom_site_fract_z
_atom_site_occupancy
_atom_site_U_iso_or_equiv
_atom_site_type_symbol
_atom_site_attached_hydrogens
CaM3A 0.16010 -0.00880 -0.11850 0.98000 0.00800 Ca 0
CeM3A 0.16010 -0.00880 -0.11850 0.02000 0.00800 Ce 0
CaM3B 0.15800 -0.00670 -0.44450 0.99000 0.00850 Ca 0
CeM3B 0.15800 -0.00670 -0.44450 0.01000 0.00850 Ce 0
CaM4A 0.10090 0.03420 0.20680 0.99000 0.00890 Ca 0
CeM4A 0.10090 0.03420 0.20680 0.01000 0.00890 Ce 0
CaM4B 0.21880 0.00920 0.24010 0.95000 0.00710 Ca 0
CeM4B 0.21880 0.00920 0.24010 0.05000 0.00710 Ce 0
CeM2 0.02710 -0.02070 -0.32480 0.46000 0.00590 Ce 0
CaM2 0.02710 -0.02070 -0.32480 0.39000 0.00590 Ca 0
ThM2 0.02710 -0.02070 -0.32480 0.15000 0.00590 Th 0
AlM1 0.00000 0.00000 0.00000 0.49000 0.00720 Al 0
Fe3+M1 0.00000 0.00000 0.00000 0.35000 0.00720 Fe 0
TiM1 0.00000 0.00000 0.00000 0.16000 0.00720 Ti 0
BeT 0.02420 0.45900 0.16710 0.27000 0.00460 Be 0
LiT 0.02420 0.45900 0.16710 0.15000 0.00460 Li 0
Si1A 0.07200 -0.49990 -0.06360 1.00000 0.00650 Si 0
Si1B 0.25000 -0.49670 0.50000 1.00000 0.00600 Si 0
Si2A 0.25000 0.48460 0.00000 1.00000 0.00670 Si 0
Si2B 0.06680 -0.47970 0.44000 1.00000 0.00570 Si 0
B1A 0.20550 0.46330 -0.26880 1.00000 0.01270 B 0
B1B 0.10900 0.46830 -0.30240 1.00000 0.00750 B 0
B2A 0.15940 -0.45970 0.35160 1.00000 0.00410 B 0
B2B 0.16100 -0.46670 0.08870 1.00000 0.00460 B 0
O1 0.20520 -0.32060 0.03690 1.00000 0.00670 O 0
O2 0.23070 0.30550 -0.13300 1.00000 0.01480 O 0
O3 0.20410 -0.31070 0.43480 1.00000 0.00790 O 0
O4 0.23100 0.31490 -0.38030 1.00000 0.00880 O 0
O5 0.02890 -0.24180 0.46860 1.00000 0.00930 O 0
O6 0.08320 0.33130 -0.42560 1.00000 0.00800 O 0
O7 0.11590 -0.32140 0.40180 1.00000 0.00690 O 0
O8 0.04640 0.31150 0.32200 1.00000 0.01440 O 0
O9 0.03290 -0.26050 -0.11120 1.00000 0.01810 O 0
O10 0.08460 0.32390 -0.19230 1.00000 0.01040 O 0
O11 0.05370 0.27080 0.03610 1.00000 0.01720 O 0
O12 0.11880 -0.33080 0.00400 1.00000 0.00800 O 0
O13 0.16140 0.24060 0.08120 1.00000 0.00660 O 0
O14 0.16010 0.24810 0.36180 1.00000 0.00620 O 0
O15 0.10660 -0.23800 -0.29980 1.00000 0.00750 O 0
O16 0.15940 -0.34050 0.21950 1.00000 0.00630 O 0
O17 0.20990 -0.24570 -0.26580 1.00000 0.00720 O 0
O18 0.15750 0.34370 -0.28520 1.00000 0.00680 O 0
O-H19 0.02410 -0.19440 0.16150 0.88000 0.00950 O 1
F19 0.02410 -0.19440 0.16150 0.12000 0.00950 F 0

loop_
_cod_changelog_entry_id
_cod_changelog_entry_author
_cod_changelog_entry_date
_cod_changelog_entry_text
1
;cod-tools version 3.8.0
Id: cif_guess_AMCSD_atom_types 9574 2023-05-10 09:00:05Z saulius
;
2023-05-10T18:48:35+03:00
;Derived atom types and hydrogen counts
from atom names that follow the AMCSD naming convention
(Wat == water, O-H == hydroxyl).
;

loop_
_cod_related_entry_id
_cod_related_entry_database
_cod_related_entry_code
1 AMCSD 0004179
